data_4313680
loop_
_publ_author_name
'Dalia Gut'
'Israel Goldberg'
'Moshe Kol'

_publ_section_title
;
 Eilatin as a Bridging Ligand in Ruthenium(II) Complexes: Synthesis,
 Crystal Structures, Absorption Spectra, and Electrochemical Properties
;
_journal_name_full 'Inorganic Chemistry'
_journal_page_first 3483
_journal_page_last 3491
_journal_paper_doi 10.1021/ic020703c
_journal_volume 42
_journal_year 2003
_chemical_formula_sum 'C72 H60 F24 N12 P4 Ru2'
_chemical_formula_weight 1875.34
_chemical_name_systematic
;
   ?
;
_space_group_IT_number 14
_symmetry_cell_setting monoclinic
_symmetry_space_group_name_Hall '-P 2ybc'
_symmetry_space_group_name_H-M 'P 1 21/c 1'
_atom_sites_solution_hydrogens geom
_atom_sites_solution_primary direct
_atom_sites_solution_secondary difmap
_audit_creation_method SHELXL-97
_cell_angle_alpha 90.00
_cell_angle_beta 96.696(3)
_cell_angle_gamma 90.00
_cell_formula_units_Z 4
_cell_length_a 17.7620(4)
_cell_length_b 25.3500(8)
_cell_length_c 21.0750(6)
_cell_measurement_reflns_used 7730
_cell_measurement_temperature 110(2)
_cell_measurement_theta_max 25.66
_cell_measurement_theta_min 2.26
_cell_volume 9424.6(5)
_computing_cell_refinement Denzo
_computing_data_collection 'Collect, Nonius B.V.'
_computing_data_reduction Denzo
_computing_structure_refinement 'SHELXL-97 (Sheldrick, 1997)'
_computing_structure_solution DIRDIF-96
_diffrn_ambient_temperature 110(2)
_diffrn_detector_area_resol_mean '56 microns'
_diffrn_measured_fraction_theta_full 0.952
_diffrn_measured_fraction_theta_max 0.952
_diffrn_measurement_device_type 'Nonius KappaCCD'
_diffrn_measurement_method '1 deg. Phi & Omega scans'
_diffrn_radiation_monochromator graphite
_diffrn_radiation_source 'fine-focus sealed tube'
_diffrn_radiation_type MoK\a
_diffrn_radiation_wavelength 0.71073
_diffrn_reflns_av_R_equivalents 0.0000
_diffrn_reflns_av_sigmaI/netI 0.1368
_diffrn_reflns_limit_h_max 21
_diffrn_reflns_limit_h_min 0
_diffrn_reflns_limit_k_max 30
_diffrn_reflns_limit_k_min 0
_diffrn_reflns_limit_l_max 25
_diffrn_reflns_limit_l_min -25
_diffrn_reflns_number 17004
_diffrn_reflns_theta_full 25.66
_diffrn_reflns_theta_max 25.66
_diffrn_reflns_theta_min 2.26
_exptl_absorpt_coefficient_mu 0.478
_exptl_absorpt_correction_T_max 0.9318
_exptl_absorpt_correction_T_min 0.8506
_exptl_absorpt_correction_type multi-scan
_exptl_crystal_colour 'dark violet'
_exptl_crystal_density_diffrn 1.322
_exptl_crystal_density_method 'not measured'
_exptl_crystal_description paralellpiped
_exptl_crystal_F_000 3760
_exptl_crystal_size_max 0.35
_exptl_crystal_size_mid 0.20
_exptl_crystal_size_min 0.15
_refine_diff_density_max 1.167
_refine_diff_density_min -0.918
_refine_diff_density_rms 0.160
_refine_ls_extinction_method none
_refine_ls_goodness_of_fit_ref 1.868
_refine_ls_hydrogen_treatment constr
_refine_ls_matrix_type fullcycle
_refine_ls_number_parameters 1127
_refine_ls_number_reflns 17004
_refine_ls_number_restraints 0
_refine_ls_restrained_S_all 1.868
_refine_ls_R_factor_all 0.2412
_refine_ls_R_factor_gt 0.1230
_refine_ls_shift/su_max 0.683
_refine_ls_shift/su_mean 0.052
_refine_ls_structure_factor_coef Fsqd
_refine_ls_weighting_details 'calc w=1/[\s^2^(Fo^2^)+(0.0700P)^2^+0.0000P] where P=(Fo^2^+2Fc^2^)/3'
_refine_ls_weighting_scheme calc
_refine_ls_wR_factor_gt 0.2681
_refine_ls_wR_factor_ref 0.3009
_reflns_number_gt 7730
_reflns_number_total 17004
_reflns_threshold_expression >2sigma(I)
_cod_data_source_file ic020703c_2.cif
_cod_data_source_block compound-4
_cod_database_code 4313680

loop_
_symmetry_equiv_pos_as_xyz
'x, y, z'
'-x, y+1/2, -z+1/2'
'-x, -y, -z'
'x, -y-1/2, z-1/2'

loop_
_atom_site_label
_atom_site_type_symbol
_atom_site_fract_x
_atom_site_fract_y
_atom_site_fract_z
_atom_site_U_iso_or_equiv
_atom_site_adp_type
_atom_site_occupancy
_atom_site_symmetry_multiplicity
_atom_site_calc_flag
_atom_site_refinement_flags
_atom_site_disorder_assembly
_atom_site_disorder_group
Ru1 Ru 0.21936(5) 0.22943(3) 0.05362(4) 0.0521(3) Uani 1 1 d . . .
Ru2 Ru -0.14445(6) 0.37194(3) 0.15862(4) 0.0631(4) Uani 1 1 d . . .
P1 P 0.2550(2) 0.10144(12) 0.33018(15) 0.0636(9) Uani 1 1 d . . .
P2 P 0.1710(2) 0.08619(12) 0.70856(16) 0.0743(11) Uani 1 1 d . . .
P3 P 0.8296(3) 0.03890(16) 0.9884(2) 0.0978(14) Uani 1 1 d . . .
P4 P 0.5696(3) 0.1929(2) 0.3324(2) 0.1100(15) Uani 1 1 d . . .
F1 F 0.2191(5) 0.1537(3) 0.3532(3) 0.095(2) Uani 1 1 d . . .
F2 F 0.1988(5) 0.0659(3) 0.3608(4) 0.117(3) Uani 1 1 d . . .
F3 F 0.2038(6) 0.1036(3) 0.2652(3) 0.123(3) Uani 1 1 d . . .
F4 F 0.2898(5) 0.0492(3) 0.3059(4) 0.128(3) Uani 1 1 d . . .
F5 F 0.3066(7) 0.1004(4) 0.3925(5) 0.178(5) Uani 1 1 d . . .
F6 F 0.3106(6) 0.1368(3) 0.2991(5) 0.146(4) Uani 1 1 d . . .
F7 F 0.1970(5) 0.1444(3) 0.7063(4) 0.117(3) Uani 1 1 d . . .
F8 F 0.2361(6) 0.0632(4) 0.6777(4) 0.148(4) Uani 1 1 d . . .
F9 F 0.1008(5) 0.1110(3) 0.7427(4) 0.122(3) Uani 1 1 d . . .
F10 F 0.2105(5) 0.0787(3) 0.7772(3) 0.133(4) Uani 1 1 d . . .
F11 F 0.1231(7) 0.0939(3) 0.6435(4) 0.161(5) Uani 1 1 d . . .
F12 F 0.1356(6) 0.0297(3) 0.7134(4) 0.142(4) Uani 1 1 d . . .
F13 F 0.8137(5) 0.0005(3) 1.0434(4) 0.128(3) Uani 1 1 d . . .
F14 F 0.8469(5) 0.0770(3) 0.9307(4) 0.116(3) Uani 1 1 d . . .
F15 F 0.8603(11) 0.0812(5) 1.0333(5) 0.250(8) Uani 1 1 d . . .
F16 F 0.9137(6) 0.0156(4) 0.9850(7) 0.189(5) Uani 1 1 d . . .
F17 F 0.7496(6) 0.0598(6) 0.9832(9) 0.277(10) Uani 1 1 d . . .
F18 F 0.8049(11) -0.0070(5) 0.9417(5) 0.239(8) Uani 1 1 d . . .
F19 F 0.6469(6) 0.2157(5) 0.3567(5) 0.182(5) Uani 1 1 d . . .
F20 F 0.4847(6) 0.1764(5) 0.3154(6) 0.190(5) Uani 1 1 d . . .
F21 F 0.5784(10) 0.2132(5) 0.2657(4) 0.232(7) Uani 1 1 d . . .
F22 F 0.5369(8) 0.2513(5) 0.3429(8) 0.219(6) Uani 1 1 d . . .
F23 F 0.6030(9) 0.1386(4) 0.3248(10) 0.293(10) Uani 1 1 d . . .
F24 F 0.5563(8) 0.1767(8) 0.4025(6) 0.265(9) Uani 1 1 d . . .
N1 N 0.1591(5) 0.2341(3) 0.1294(3) 0.046(2) Uani 1 1 d . . .
N2 N 0.1478(5) 0.2897(3) 0.0236(4) 0.047(2) Uani 1 1 d . . .
N3 N -0.0516(5) 0.3306(3) 0.2016(4) 0.047(2) Uani 1 1 d . A .
N4 N -0.0698(5) 0.3812(3) 0.0923(4) 0.055(2) Uani 1 1 d . A .
N5 N 0.3053(5) 0.2724(4) 0.1013(4) 0.056(2) Uani 1 1 d . . .
N6 N 0.2923(5) 0.1715(4) 0.0917(4) 0.051(2) Uani 1 1 d . . .
N7 N 0.1504(5) 0.1780(3) 0.0018(4) 0.051(2) Uani 1 1 d . . .
N8 N 0.2665(5) 0.2287(3) -0.0295(4) 0.053(2) Uani 1 1 d . . .
N9 N -0.2177(6) 0.3672(4) 0.2269(4) 0.064(3) Uani 1 1 d . A .
N10 N -0.1171(7) 0.4382(4) 0.2115(5) 0.066(3) Uani 1 1 d . A .
N11 N -0.1819(6) 0.3068(4) 0.1031(4) 0.069(3) Uani 1 1 d . A .
C1 C 0.1021(6) 0.2691(4) 0.1230(4) 0.041(2) Uani 1 1 d . . .
C2 C 0.0549(6) 0.2794(3) 0.1691(4) 0.041(3) Uani 1 1 d . A .
C3 C -0.0064(6) 0.3169(4) 0.1595(5) 0.050(3) Uani 1 1 d . . .
C4 C -0.0157(7) 0.3456(4) 0.0986(5) 0.052(3) Uani 1 1 d . A .
C5 C 0.0380(7) 0.3366(4) 0.0529(5) 0.051(3) Uani 1 1 d . . .
C6 C 0.0944(7) 0.2986(4) 0.0629(5) 0.054(3) Uani 1 1 d . A .
C7 C 0.1694(6) 0.2083(4) 0.1874(5) 0.051(3) Uani 1 1 d . . .
H7 H 0.2082 0.1824 0.1937 0.061 Uiso 1 1 calc R . .
C8 C 0.1271(6) 0.2178(4) 0.2364(5) 0.053(3) Uani 1 1 d . A .
H8 H 0.1382 0.1990 0.2754 0.064 Uiso 1 1 calc R . .
C9 C 0.0674(6) 0.2547(4) 0.2305(5) 0.048(3) Uani 1 1 d . . .
C10 C 0.0226(6) 0.2703(4) 0.2775(5) 0.044(3) Uani 1 1 d . A .
C11 C 0.0335(6) 0.2495(4) 0.3401(5) 0.054(3) Uani 1 1 d . . .
H11 H 0.0708 0.2230 0.3500 0.065 Uiso 1 1 calc R A .
C12 C -0.0089(7) 0.2668(4) 0.3873(5) 0.061(3) Uani 1 1 d . A .
H12 H -0.0019 0.2516 0.4288 0.074 Uiso 1 1 calc R . .
C13 C -0.0613(7) 0.3064(5) 0.3732(5) 0.065(3) Uani 1 1 d . . .
H13 H -0.0883 0.3197 0.4061 0.079 Uiso 1 1 calc R A .
C14 C -0.0759(6) 0.3278(4) 0.3113(5) 0.052(3) Uani 1 1 d . A .
H14 H -0.1135 0.3543 0.3023 0.063 Uiso 1 1 calc R . .
C15 C -0.0334(6) 0.3089(4) 0.2621(5) 0.051(3) Uani 1 1 d . . .
C16 C -0.0716(8) 0.4163(4) 0.0398(6) 0.073(4) Uani 1 1 d . . .
C17 C -0.1194(8) 0.4592(4) 0.0363(6) 0.081(4) Uani 1 1 d . A .
H17 H -0.1489 0.4660 0.0703 0.098 Uiso 1 1 calc R . .
C18 C -0.1248(11) 0.4915(6) -0.0144(9) 0.115(7) Uani 1 1 d . . .
H18 H -0.1585 0.5207 -0.0155 0.138 Uiso 1 1 calc R A .
C19 C -0.0836(11) 0.4839(6) -0.0644(9) 0.119(7) Uani 1 1 d . A .
H19 H -0.0909 0.5068 -0.1004 0.143 Uiso 1 1 calc R . .
C20 C -0.0314(8) 0.4433(5) -0.0633(6) 0.095(5) Uani 1 1 d . . .
H20 H -0.0016 0.4387 -0.0975 0.113 Uiso 1 1 calc R A .
C21 C -0.0231(9) 0.4078(5) -0.0085(6) 0.080(4) Uani 1 1 d . A .
C22 C 0.0339(7) 0.3681(4) -0.0024(5) 0.059(3) Uani 1 1 d . A .
C23 C 0.0905(8) 0.3585(5) -0.0434(5) 0.065(4) Uani 1 1 d . . .
H23 H 0.0913 0.3789 -0.0812 0.078 Uiso 1 1 calc R A .
C24 C 0.1439(7) 0.3201(5) -0.0290(5) 0.061(3) Uani 1 1 d . A .
H24 H 0.1804 0.3147 -0.0579 0.074 Uiso 1 1 calc R . .
C25 C 0.3092(7) 0.3247(6) 0.1036(5) 0.070(4) Uani 1 1 d . . .
H25 H 0.2674 0.3449 0.0847 0.084 Uiso 1 1 calc R . .
C26 C 0.3731(9) 0.3508(6) 0.1329(6) 0.089(4) Uani 1 1 d . . .
H26 H 0.3740 0.3883 0.1343 0.107 Uiso 1 1 calc R . .
C27 C 0.4349(8) 0.3225(8) 0.1597(7) 0.094(5) Uani 1 1 d . . .
C28 C 0.4319(8) 0.2694(6) 0.1560(6) 0.080(4) Uani 1 1 d . . .
H28 H 0.4748 0.2492 0.1728 0.096 Uiso 1 1 calc R . .
C29 C 0.3676(7) 0.2437(6) 0.1281(5) 0.068(4) Uani 1 1 d . . .
C30 C 0.3580(7) 0.1871(6) 0.1255(5) 0.065(3) Uani 1 1 d . . .
C31 C 0.4070(8) 0.1515(7) 0.1560(6) 0.097(5) Uani 1 1 d . . .
H31 H 0.4532 0.1637 0.1784 0.116 Uiso 1 1 calc R . .
C32 C 0.3915(10) 0.0990(7) 0.1552(9) 0.116(6) Uani 1 1 d . . .
C33 C 0.3279(8) 0.0839(6) 0.1200(7) 0.097(5) Uani 1 1 d . . .
H33 H 0.3157 0.0474 0.1164 0.116 Uiso 1 1 calc R . .
C34 C 0.2798(7) 0.1206(5) 0.0886(6) 0.076(4) Uani 1 1 d . . .
H34 H 0.2353 0.1084 0.0636 0.092 Uiso 1 1 calc R . .
C35 C 0.5039(9) 0.3523(7) 0.1939(9) 0.160(8) Uani 1 1 d . . .
H35A H 0.5285 0.3305 0.2288 0.240 Uiso 1 1 calc R . .
H35B H 0.4869 0.3855 0.2114 0.240 Uiso 1 1 calc R . .
H35C H 0.5401 0.3598 0.1634 0.240 Uiso 1 1 calc R . .
C36 C 0.4498(11) 0.0602(8) 0.1937(11) 0.202(10) Uani 1 1 d . . .
H36A H 0.4450 0.0629 0.2394 0.303 Uiso 1 1 calc R . .
H36B H 0.5015 0.0697 0.1861 0.303 Uiso 1 1 calc R . .
H36C H 0.4390 0.0239 0.1793 0.303 Uiso 1 1 calc R . .
C37 C 0.0892(7) 0.1516(4) 0.0198(5) 0.064(3) Uani 1 1 d . . .
H37 H 0.0732 0.1600 0.0601 0.077 Uiso 1 1 calc R . .
C38 C 0.0491(7) 0.1132(4) -0.0170(6) 0.063(3) Uani 1 1 d . . .
H38 H 0.0076 0.0958 -0.0014 0.075 Uiso 1 1 calc R . .
C39 C 0.0694(7) 0.1004(4) -0.0765(6) 0.062(3) Uani 1 1 d . . .
C40 C 0.1311(7) 0.1274(4) -0.0975(5) 0.060(3) Uani 1 1 d . . .
H40 H 0.1471 0.1197 -0.1380 0.072 Uiso 1 1 calc R . .
C41 C 0.1691(6) 0.1665(4) -0.0571(5) 0.054(3) Uani 1 1 d . . .
C42 C 0.2333(6) 0.1967(4) -0.0791(5) 0.051(3) Uani 1 1 d . . .
C43 C 0.2554(7) 0.1959(4) -0.1378(5) 0.058(3) Uani 1 1 d . . .
H43 H 0.2294 0.1745 -0.1702 0.070 Uiso 1 1 calc R . .
C44 C 0.3178(6) 0.2272(4) -0.1513(5) 0.056(3) Uani 1 1 d . . .
C45 C 0.3517(6) 0.2576(4) -0.1030(5) 0.057(3) Uani 1 1 d . . .
H45 H 0.3930 0.2800 -0.1099 0.069 Uiso 1 1 calc R . .
C46 C 0.3256(7) 0.2557(4) -0.0441(5) 0.065(3) Uani 1 1 d . . .
H46 H 0.3528 0.2756 -0.0108 0.078 Uiso 1 1 calc R . .
C47 C 0.0275(8) 0.0587(4) -0.1184(6) 0.089(4) Uani 1 1 d . . .
H47A H 0.0612 0.0286 -0.1226 0.134 Uiso 1 1 calc R . .
H47B H 0.0114 0.0736 -0.1607 0.134 Uiso 1 1 calc R . .
H47C H -0.0170 0.0470 -0.0989 0.134 Uiso 1 1 calc R . .
C48 C 0.3439(7) 0.2251(5) -0.2178(4) 0.076(4) Uani 1 1 d . . .
H48A H 0.3539 0.2610 -0.2321 0.114 Uiso 1 1 calc R . .
H48B H 0.3043 0.2089 -0.2478 0.114 Uiso 1 1 calc R . .
H48C H 0.3904 0.2041 -0.2163 0.114 Uiso 1 1 calc R . .
C49 C -0.0585(9) 0.4691(5) 0.2068(5) 0.075(4) Uani 1 1 d . . .
H49 H -0.0258 0.4610 0.1756 0.090 Uiso 1 1 calc R A .
C50 C -0.0418(8) 0.5139(4) 0.2463(6) 0.072(4) Uani 1 1 d . A .
H50 H 0.0014 0.5350 0.2416 0.086 Uiso 1 1 calc R . .
C51 C -0.0872(10) 0.5259(5) 0.2900(7) 0.089(5) Uani 1 1 d . . .
C52 C -0.1481(9) 0.4931(5) 0.2977(6) 0.088(5) Uani 1 1 d . A .
H52 H -0.1789 0.5000 0.3306 0.106 Uiso 1 1 calc R . .
C53 C -0.1642(8) 0.4498(5) 0.2571(7) 0.074(4) Uani 1 1 d . . .
C54 C -0.2209(8) 0.4116(5) 0.2632(6) 0.066(3) Uani 1 1 d . A .
C55 C -0.2735(9) 0.4167(5) 0.3032(6) 0.079(4) Uani 1 1 d . . .
H55 H -0.2752 0.4482 0.3273 0.095 Uiso 1 1 calc R A .
C56 C -0.3261(8) 0.3768(6) 0.3104(6) 0.071(4) Uani 1 1 d . A .
C57 C -0.3222(8) 0.3312(6) 0.2759(7) 0.089(4) Uani 1 1 d . . .
H57 H -0.3560 0.3026 0.2800 0.107 Uiso 1 1 calc R A .
C58 C -0.2645(8) 0.3285(5) 0.2332(6) 0.068(4) Uani 1 1 d . A .
H58 H -0.2604 0.2973 0.2088 0.082 Uiso 1 1 calc R . .
C59 C -0.0722(9) 0.5716(4) 0.3390(6) 0.105(5) Uani 1 1 d . A .
H59A H -0.1030 0.6023 0.3241 0.158 Uiso 1 1 calc R . .
H59B H -0.0184 0.5812 0.3431 0.158 Uiso 1 1 calc R . .
H59C H -0.0858 0.5603 0.3806 0.158 Uiso 1 1 calc R . .
C60 C -0.3874(8) 0.3807(6) 0.3525(6) 0.100(5) Uani 1 1 d . . .
H60A H -0.3664 0.3939 0.3945 0.151 Uiso 1 1 calc R A .
H60B H -0.4097 0.3457 0.3571 0.151 Uiso 1 1 calc R . .
H60C H -0.4266 0.4050 0.3334 0.151 Uiso 1 1 calc R . .
C61 C -0.1549(6) 0.2573(4) 0.1086(5) 0.059(3) Uani 1 1 d . . .
H61 H -0.1176 0.2487 0.1430 0.071 Uiso 1 1 calc R A .
C62 C -0.1807(7) 0.2184(4) 0.0648(5) 0.066(3) Uani 1 1 d . A .
H62 H -0.1639 0.1831 0.0717 0.079 Uiso 1 1 calc R . .
C63 C -0.2315(7) 0.2307(4) 0.0099(6) 0.070(4) Uani 1 1 d . . .
C64 C -0.2592(8) 0.2815(5) 0.0078(6) 0.094(5) Uani 1 1 d . A .
H64 H -0.2941 0.2919 -0.0275 0.113 Uiso 1 1 calc R . .
C65 C -0.2380(8) 0.3170(5) 0.0546(7) 0.096(5) Uani 1 1 d . . .
C71 C -0.2566(8) 0.1927(5) -0.0420(6) 0.096(5) Uani 1 1 d . A .
H71A H -0.3072 0.1794 -0.0363 0.144 Uiso 1 1 calc R . .
H71B H -0.2209 0.1631 -0.0404 0.144 Uiso 1 1 calc R . .
H71C H -0.2583 0.2104 -0.0834 0.144 Uiso 1 1 calc R . .
C66 C -0.2528(12) 0.3761(8) 0.0412(11) 0.064(6) Uani 0.534(11) 1 d P A 1
C67 C -0.3027(14) 0.3965(9) -0.0103(10) 0.076(8) Uani 0.534(11) 1 d P A 1
H67 H -0.3167 0.3757 -0.0473 0.091 Uiso 0.534(11) 1 calc PR A 1
C68 C -0.3314(13) 0.4480(8) -0.0059(10) 0.064(7) Uani 0.534(11) 1 d P A 1
C69 C -0.3079(12) 0.4778(8) 0.0507(9) 0.057(6) Uani 0.534(11) 1 d P A 1
H69 H -0.3267 0.5125 0.0558 0.069 Uiso 0.534(11) 1 calc PR A 1
C70 C -0.2591(13) 0.4560(9) 0.0963(10) 0.065(7) Uani 0.534(11) 1 d P A 1
H70 H -0.2439 0.4768 0.1331 0.078 Uiso 0.534(11) 1 calc PR A 1
N12 N -0.2297(12) 0.4075(8) 0.0946(9) 0.088(7) Uani 0.534(11) 1 d P A 1
C72 C -0.3735(16) 0.4821(10) -0.0706(11) 0.106(9) Uiso 0.534(11) 1 d P A 1
H72A H -0.3344 0.4958 -0.0954 0.159 Uiso 0.534(11) 1 calc PR A 1
H72B H -0.4029 0.5115 -0.0559 0.159 Uiso 0.534(11) 1 calc PR A 1
H72C H -0.4073 0.4584 -0.0974 0.159 Uiso 0.534(11) 1 calc PR A 1
C66' C -0.2876(12) 0.3627(7) 0.0695(9) 0.047(6) Uani 0.466(8) 1 d P A 2
C67' C -0.3586(12) 0.3725(8) 0.0338(11) 0.062(7) Uani 0.466(8) 1 d P A 2
H67' H -0.3820 0.3486 0.0030 0.074 Uiso 0.466(8) 1 calc PR A 2
C68' C -0.3914(12) 0.4208(8) 0.0480(9) 0.052(6) Uani 0.466(8) 1 d P A 2
C69' C -0.3554(12) 0.4564(8) 0.0924(8) 0.044(6) Uani 0.466(8) 1 d P A 2
H69' H -0.3787 0.4892 0.1001 0.053 Uiso 0.466(8) 1 calc PR A 2
C70' C -0.2883(11) 0.4440(7) 0.1236(8) 0.042(6) Uani 0.466(8) 1 d P A 2
H70' H -0.2665 0.4674 0.1558 0.050 Uiso 0.466(8) 1 calc PR A 2
N12' N -0.2483(10) 0.3987(5) 0.1116(6) 0.048(5) Uani 0.466(8) 1 d P A 2
C72' C -0.4826(17) 0.4295(12) 0.0307(13) 0.123(11) Uiso 0.466(8) 1 d P A 2
H72D H -0.5086 0.3954 0.0320 0.184 Uiso 0.466(8) 1 calc PR A 2
H72E H -0.4930 0.4447 -0.0122 0.184 Uiso 0.466(8) 1 calc PR A 2
H72F H -0.5010 0.4535 0.0619 0.184 Uiso 0.466(8) 1 calc PR A 2
C73 C 0.8696(13) 0.1033(9) 0.1893(9) 0.063(6) Uiso 0.50 1 d P . .
C74 C 0.8995(13) 0.1462(9) 0.2089(10) 0.068(6) Uiso 0.50 1 d P . .
C75 C 0.3781(15) 0.7307(11) 0.3769(11) 0.083(7) Uiso 0.50 1 d P . .
C76 C 0.463(2) 0.7189(13) 0.4802(15) 0.136(12) Uiso 0.50 1 d P . .
C77 C 0.866(2) 0.1776(14) 0.2618(16) 0.141(12) Uiso 0.50 1 d P . .
C78 C 0.1737(17) 0.6581(12) 0.1166(14) 0.115(10) Uiso 0.50 1 d P . .
C79 C 0.394(2) 0.6839(14) 0.3947(15) 0.132(12) Uiso 0.50 1 d P . .
C80 C 0.405(3) 0.7728(17) 0.4166(19) 0.186(17) Uiso 0.50 1 d P . .
C81 C 0.829(2) 0.1442(14) 0.3185(17) 0.188(13) Uiso 0.50 1 d P . .

loop_
_atom_site_aniso_label
_atom_site_aniso_U_11
_atom_site_aniso_U_22
_atom_site_aniso_U_33
_atom_site_aniso_U_23
_atom_site_aniso_U_13
_atom_site_aniso_U_12
Ru1 0.0555(7) 0.0542(6) 0.0438(5) 0.0019(4) -0.0063(4) -0.0144(5)
Ru2 0.0708(8) 0.0394(6) 0.0698(7) -0.0119(5) -0.0314(5) 0.0164(5)
P1 0.081(3) 0.0423(19) 0.065(2) 0.0041(15) -0.0034(18) 0.0012(18)
P2 0.097(3) 0.044(2) 0.072(2) -0.0132(16) -0.030(2) 0.014(2)
P3 0.091(4) 0.072(3) 0.122(3) 0.026(3) -0.023(3) -0.009(3)
P4 0.093(4) 0.133(5) 0.096(3) 0.020(3) -0.022(3) -0.019(3)
F1 0.142(7) 0.072(5) 0.070(4) -0.004(4) 0.003(4) 0.028(5)
F2 0.116(7) 0.097(6) 0.149(7) 0.021(5) 0.061(6) -0.011(5)
F3 0.210(10) 0.065(5) 0.081(5) -0.001(4) -0.037(6) 0.006(6)
F4 0.151(8) 0.055(5) 0.192(9) 0.022(5) 0.077(7) 0.022(5)
F5 0.217(12) 0.100(7) 0.179(9) 0.034(6) -0.134(9) -0.011(7)
F6 0.176(10) 0.059(5) 0.223(10) 0.008(6) 0.106(9) -0.017(6)
F7 0.117(7) 0.062(5) 0.170(8) -0.039(5) 0.005(6) -0.006(5)
F8 0.160(9) 0.166(9) 0.130(7) 0.012(6) 0.061(7) 0.087(8)
F9 0.135(8) 0.111(7) 0.120(7) 0.020(5) 0.014(6) 0.039(6)
F10 0.156(8) 0.137(7) 0.090(5) -0.044(5) -0.058(5) 0.082(6)
F11 0.269(12) 0.071(5) 0.113(6) -0.028(5) -0.108(7) 0.061(7)
F12 0.203(11) 0.075(6) 0.137(7) 0.017(5) -0.022(7) -0.010(6)
F13 0.123(8) 0.133(7) 0.130(7) 0.070(6) 0.020(6) 0.017(6)
F14 0.120(7) 0.072(5) 0.151(7) 0.051(5) -0.006(5) -0.016(5)
F15 0.42(2) 0.214(14) 0.109(8) -0.046(8) -0.002(10) -0.157(15)
F16 0.134(10) 0.122(8) 0.315(15) 0.111(10) 0.048(10) 0.045(7)
F17 0.091(8) 0.244(15) 0.52(2) 0.275(17) 0.131(12) 0.087(9)
F18 0.44(2) 0.131(10) 0.147(9) 0.002(8) 0.021(11) -0.145(13)
F19 0.112(8) 0.192(11) 0.215(11) 0.064(8) -0.094(8) -0.060(8)
F20 0.075(8) 0.229(13) 0.261(13) -0.075(10) 0.004(8) -0.025(8)
F21 0.39(2) 0.235(13) 0.071(7) 0.012(7) 0.016(9) -0.097(13)
F22 0.176(13) 0.145(11) 0.349(19) -0.017(11) 0.090(13) -0.019(9)
F23 0.240(17) 0.079(8) 0.59(3) 0.034(12) 0.187(19) 0.013(9)
F24 0.234(16) 0.42(2) 0.132(10) 0.121(13) -0.011(10) -0.078(16)
N1 0.053(6) 0.039(5) 0.040(5) 0.009(4) -0.018(4) -0.004(5)
N2 0.054(6) 0.046(5) 0.036(5) 0.003(4) -0.008(4) -0.013(4)
N3 0.053(6) 0.039(5) 0.044(5) 0.002(4) -0.012(4) 0.005(4)
N4 0.079(7) 0.031(5) 0.047(5) -0.001(4) -0.028(5) 0.005(5)
N5 0.065(7) 0.064(7) 0.039(5) -0.005(5) -0.001(5) -0.027(6)
N6 0.052(7) 0.050(6) 0.053(5) 0.009(4) 0.011(5) -0.005(5)
N7 0.056(6) 0.060(6) 0.038(5) 0.000(4) 0.009(4) -0.022(5)
N8 0.047(6) 0.052(6) 0.058(6) -0.001(4) -0.002(4) -0.019(5)
N9 0.056(7) 0.058(7) 0.071(6) -0.030(5) -0.019(5) 0.025(6)
N10 0.069(8) 0.038(6) 0.081(7) 0.001(5) -0.038(6) 0.006(6)
N11 0.070(7) 0.053(6) 0.077(7) -0.014(5) -0.026(5) 0.019(5)
C1 0.051(7) 0.042(6) 0.028(6) 0.007(5) -0.002(5) -0.009(6)
C2 0.050(7) 0.017(5) 0.051(7) 0.009(4) -0.020(5) 0.003(5)
C3 0.055(8) 0.036(6) 0.052(7) 0.008(5) -0.020(6) -0.015(6)
C4 0.076(9) 0.029(6) 0.043(7) -0.002(5) -0.026(6) -0.002(6)
C5 0.076(9) 0.033(6) 0.038(6) 0.011(5) -0.020(6) -0.012(6)
C6 0.077(9) 0.026(6) 0.052(7) 0.010(5) -0.022(6) -0.009(6)
C7 0.048(7) 0.046(7) 0.053(7) 0.010(5) -0.014(6) 0.009(5)
C8 0.057(8) 0.053(7) 0.049(7) 0.007(5) 0.000(6) 0.001(6)
C9 0.054(8) 0.030(6) 0.055(7) 0.004(5) -0.008(6) 0.011(5)
C10 0.052(7) 0.032(6) 0.048(7) 0.002(5) 0.001(5) 0.007(5)
C11 0.067(8) 0.050(7) 0.043(7) -0.001(5) -0.004(6) 0.019(6)
C12 0.070(9) 0.057(8) 0.053(7) 0.004(6) -0.010(6) 0.004(7)
C13 0.053(8) 0.079(9) 0.061(8) -0.016(6) -0.004(6) 0.012(7)
C14 0.054(8) 0.051(7) 0.046(7) -0.005(5) -0.017(5) 0.008(6)
C15 0.055(8) 0.040(7) 0.050(7) -0.008(5) -0.019(6) -0.003(6)
C16 0.094(11) 0.028(7) 0.084(10) 0.003(6) -0.043(8) -0.005(7)
C17 0.110(12) 0.039(8) 0.085(9) 0.014(7) -0.036(8) 0.016(8)
C18 0.144(18) 0.056(10) 0.124(14) 0.024(11) -0.071(12) 0.009(10)
C19 0.152(19) 0.058(11) 0.126(15) 0.050(11) -0.074(13) -0.027(11)
C20 0.114(13) 0.064(9) 0.091(10) 0.034(8) -0.051(9) -0.018(9)
C21 0.113(13) 0.040(8) 0.072(9) 0.020(7) -0.046(8) -0.020(8)
C22 0.071(9) 0.037(7) 0.060(8) 0.011(6) -0.029(7) -0.013(6)
C23 0.087(11) 0.051(8) 0.050(7) 0.001(6) -0.026(7) -0.028(7)
C24 0.067(9) 0.062(8) 0.049(7) 0.006(6) -0.014(6) -0.030(7)
C25 0.059(9) 0.097(11) 0.050(7) 0.004(7) -0.008(6) -0.038(8)
C26 0.101(13) 0.069(9) 0.096(10) -0.003(8) 0.010(9) -0.045(9)
C27 0.056(10) 0.121(14) 0.099(11) 0.007(10) -0.020(8) -0.023(10)
C28 0.061(10) 0.101(12) 0.072(9) 0.004(8) -0.017(7) -0.014(9)
C29 0.045(8) 0.119(12) 0.038(7) 0.007(7) -0.009(6) -0.011(8)
C30 0.047(9) 0.086(11) 0.060(8) 0.003(7) 0.000(6) -0.010(8)
C31 0.054(10) 0.130(14) 0.100(11) 0.019(10) -0.017(8) 0.016(10)
C32 0.082(14) 0.086(13) 0.180(17) 0.035(12) 0.011(12) 0.014(11)
C33 0.041(9) 0.094(12) 0.152(13) 0.035(10) -0.008(9) 0.001(9)
C34 0.055(9) 0.078(11) 0.096(10) 0.014(8) 0.005(7) 0.011(8)
C35 0.077(13) 0.141(15) 0.24(2) -0.026(14) -0.068(13) -0.054(11)
C36 0.110(17) 0.18(2) 0.30(3) 0.07(2) -0.039(17) 0.061(15)
C37 0.083(10) 0.043(7) 0.061(7) 0.009(6) -0.008(7) 0.005(7)
C38 0.068(9) 0.046(7) 0.068(8) 0.008(6) -0.015(7) -0.021(6)
C39 0.060(9) 0.042(7) 0.076(9) 0.009(6) -0.017(6) -0.020(6)
C40 0.080(9) 0.041(7) 0.054(7) -0.001(5) -0.018(6) -0.010(7)
C41 0.048(8) 0.036(6) 0.073(8) 0.009(6) -0.011(6) -0.007(6)
C42 0.055(8) 0.046(7) 0.049(7) -0.003(5) -0.011(6) -0.007(6)
C43 0.078(9) 0.049(7) 0.045(7) -0.008(5) -0.003(6) 0.000(7)
C44 0.053(8) 0.064(8) 0.050(7) -0.005(6) 0.002(5) -0.007(7)
C45 0.065(8) 0.065(8) 0.040(7) -0.007(5) 0.003(6) -0.017(6)
C46 0.074(10) 0.071(9) 0.043(7) -0.005(6) -0.018(6) -0.022(7)
C47 0.119(12) 0.045(8) 0.093(9) 0.002(7) -0.029(8) -0.029(8)
C48 0.078(10) 0.117(11) 0.032(6) -0.001(6) 0.002(6) -0.014(8)
C49 0.104(12) 0.041(8) 0.070(8) -0.001(6) -0.028(7) 0.022(8)
C50 0.099(11) 0.042(7) 0.066(8) -0.019(6) -0.022(7) 0.008(7)
C51 0.120(14) 0.037(8) 0.096(11) -0.031(7) -0.048(10) 0.016(9)
C52 0.091(12) 0.063(9) 0.100(10) -0.039(8) -0.037(8) 0.024(9)
C53 0.048(9) 0.068(10) 0.096(10) -0.022(8) -0.033(7) 0.020(8)
C54 0.050(9) 0.067(9) 0.075(9) -0.024(7) -0.015(7) 0.028(7)
C55 0.089(12) 0.059(9) 0.082(10) -0.022(7) -0.020(8) 0.016(9)
C56 0.067(10) 0.080(10) 0.061(8) -0.022(7) -0.009(7) 0.035(8)
C57 0.075(11) 0.085(11) 0.095(11) 0.000(9) -0.045(9) 0.020(8)
C58 0.065(10) 0.056(9) 0.075(9) -0.017(7) -0.026(7) 0.020(8)
C59 0.164(16) 0.037(8) 0.104(10) -0.029(7) -0.032(10) 0.003(8)
C60 0.122(14) 0.118(13) 0.057(9) -0.011(8) -0.009(8) 0.028(10)
C61 0.063(8) 0.044(7) 0.066(8) -0.007(6) -0.010(6) 0.010(6)
C62 0.064(9) 0.040(7) 0.089(9) -0.014(6) -0.015(7) 0.000(6)
C63 0.077(10) 0.045(8) 0.083(9) -0.025(6) -0.016(7) 0.013(7)
C64 0.093(11) 0.084(10) 0.091(10) -0.034(8) -0.051(8) 0.037(9)
C65 0.089(11) 0.064(9) 0.118(11) -0.037(8) -0.059(9) 0.045(8)
C71 0.082(11) 0.078(10) 0.119(11) -0.050(8) -0.025(8) 0.004(8)
C66 0.045(15) 0.044(14) 0.099(17) -0.005(12) -0.016(12) -0.002(11)
C67 0.10(2) 0.064(16) 0.057(14) 0.002(11) -0.019(13) 0.039(14)
C68 0.073(17) 0.043(13) 0.071(15) 0.024(11) -0.016(12) 0.015(12)
C69 0.058(16) 0.041(13) 0.065(14) 0.010(10) -0.023(11) 0.001(11)
C70 0.063(18) 0.053(15) 0.081(17) -0.022(12) 0.015(13) 0.023(13)
N12 0.080(16) 0.081(16) 0.090(15) -0.006(12) -0.046(12) 0.006(13)
C66' 0.041(15) 0.037(12) 0.056(13) 0.004(9) -0.017(10) 0.012(10)
C67' 0.037(15) 0.054(15) 0.100(18) 0.006(13) 0.030(13) 0.020(12)
C68' 0.041(14) 0.049(15) 0.063(14) 0.026(11) -0.005(11) 0.014(11)
C69' 0.055(16) 0.041(13) 0.039(12) 0.009(10) 0.015(10) 0.010(11)
C70' 0.039(14) 0.038(12) 0.042(12) -0.014(9) -0.020(10) 0.030(10)
N12' 0.090(14) 0.014(9) 0.035(9) -0.021(7) -0.019(9) 0.021(9)

loop_
_atom_type_symbol
_atom_type_description
_atom_type_scat_dispersion_real
_atom_type_scat_dispersion_imag
_atom_type_scat_source
C C 0.0033 0.0016 'International Tables Vol C Tables 4.2.6.8 and 6.1.1.4'
H H 0.0000 0.0000 'International Tables Vol C Tables 4.2.6.8 and 6.1.1.4'
N N 0.0061 0.0033 'International Tables Vol C Tables 4.2.6.8 and 6.1.1.4'
P P 0.1023 0.0942 'International Tables Vol C Tables 4.2.6.8 and 6.1.1.4'
F F 0.0171 0.0103 'International Tables Vol C Tables 4.2.6.8 and 6.1.1.4'
Ru Ru -1.2594 0.8363 'International Tables Vol C Tables 4.2.6.8 and 6.1.1.4'

loop_
_geom_angle_atom_site_label_1
_geom_angle_atom_site_label_2
_geom_angle_atom_site_label_3
_geom_angle
_geom_angle_site_symmetry_1
_geom_angle_site_symmetry_3
_geom_angle_publ_flag
N7 Ru1 N1 96.9(3) . . ?
N7 Ru1 N8 79.2(3) . . ?
N1 Ru1 N8 172.0(3) . . ?
N7 Ru1 N2 89.9(3) . . ?
N1 Ru1 N2 80.4(3) . . ?
N8 Ru1 N2 92.5(4) . . ?
N7 Ru1 N5 169.1(4) . . ?
N1 Ru1 N5 90.8(3) . . ?
N8 Ru1 N5 94.0(3) . . ?
N2 Ru1 N5 99.0(4) . . ?
N7 Ru1 N6 93.8(4) . . ?
N1 Ru1 N6 95.8(3) . . ?
N8 Ru1 N6 91.5(3) . . ?
N2 Ru1 N6 175.0(3) . . ?
N5 Ru1 N6 77.7(4) . . ?
N4 Ru2 N10 98.4(4) . . ?
N4 Ru2 N9 176.5(4) . . ?
N10 Ru2 N9 78.2(5) . . ?
N4 Ru2 N3 79.1(3) . . ?
N10 Ru2 N3 92.9(3) . . ?
N9 Ru2 N3 101.6(3) . . ?
N4 Ru2 N11 84.1(4) . . ?
N10 Ru2 N11 175.0(4) . . ?
N9 Ru2 N11 99.2(4) . . ?
N3 Ru2 N11 91.8(3) . . ?
N4 Ru2 N12 89.4(7) . . ?
N10 Ru2 N12 96.0(6) . . ?
N9 Ru2 N12 90.4(7) . . ?
N3 Ru2 N12 166.3(6) . . ?
N11 Ru2 N12 79.7(6) . . ?
N4 Ru2 N12' 104.1(4) . . ?
N10 Ru2 N12' 97.6(4) . . ?
N9 Ru2 N12' 75.9(4) . . ?
N3 Ru2 N12' 168.4(4) . . ?
N11 Ru2 N12' 77.6(4) . . ?
N12 Ru2 N12' 15.3(6) . . ?
F5 P1 F6 91.5(7) . . ?
F5 P1 F2 89.0(6) . . ?
F6 P1 F2 179.4(6) . . ?
F5 P1 F3 178.3(7) . . ?
F6 P1 F3 86.7(6) . . ?
F2 P1 F3 92.7(5) . . ?
F5 P1 F1 88.5(5) . . ?
F6 P1 F1 86.8(4) . . ?
F2 P1 F1 93.3(5) . . ?
F3 P1 F1 91.4(4) . . ?
F5 P1 F4 92.7(6) . . ?
F6 P1 F4 93.2(5) . . ?
F2 P1 F4 86.7(4) . . ?
F3 P1 F4 87.4(5) . . ?
F1 P1 F4 178.8(5) . . ?
F8 P2 F11 92.1(6) . . ?
F8 P2 F10 94.0(5) . . ?
F11 P2 F10 173.5(7) . . ?
F8 P2 F7 96.3(6) . . ?
F11 P2 F7 89.3(5) . . ?
F10 P2 F7 92.4(5) . . ?
F8 P2 F12 90.5(6) . . ?
F11 P2 F12 89.4(5) . . ?
F10 P2 F12 88.2(5) . . ?
F7 P2 F12 173.2(6) . . ?
F8 P2 F9 179.4(6) . . ?
F11 P2 F9 88.5(6) . . ?
F10 P2 F9 85.5(5) . . ?
F7 P2 F9 83.8(5) . . ?
F12 P2 F9 89.5(6) . . ?
F15 P3 F17 93.7(11) . . ?
F15 P3 F18 174.9(12) . . ?
F17 P3 F18 91.4(10) . . ?
F15 P3 F13 93.6(6) . . ?
F17 P3 F13 91.3(6) . . ?
F18 P3 F13 86.6(6) . . ?
F15 P3 F14 87.7(6) . . ?
F17 P3 F14 89.8(5) . . ?
F18 P3 F14 92.1(5) . . ?
F13 P3 F14 178.3(6) . . ?
F15 P3 F16 91.0(9) . . ?
F17 P3 F16 173.4(10) . . ?
F18 P3 F16 83.8(9) . . ?
F13 P3 F16 93.0(5) . . ?
F14 P3 F16 85.8(5) . . ?
F23 P4 F19 91.8(9) . . ?
F23 P4 F21 97.1(10) . . ?
F19 P4 F21 89.8(7) . . ?
F23 P4 F24 88.1(10) . . ?
F19 P4 F24 90.6(7) . . ?
F21 P4 F24 174.8(11) . . ?
F23 P4 F20 96.4(8) . . ?
F19 P4 F20 170.2(8) . . ?
F21 P4 F20 94.5(8) . . ?
F24 P4 F20 84.3(7) . . ?
F23 P4 F22 177.5(11) . . ?
F19 P4 F22 86.0(7) . . ?
F21 P4 F22 84.0(8) . . ?
F24 P4 F22 90.9(10) . . ?
F20 P4 F22 85.7(7) . . ?
C1 N1 C7 115.1(8) . . ?
C1 N1 Ru1 114.9(6) . . ?
C7 N1 Ru1 130.0(7) . . ?
C24 N2 C6 116.0(10) . . ?
C24 N2 Ru1 130.9(9) . . ?
C6 N2 Ru1 113.0(7) . . ?
C3 N3 C15 114.9(9) . . ?
C3 N3 Ru2 110.9(6) . . ?
C15 N3 Ru2 133.6(8) . . ?
C4 N4 C16 117.4(11) . . ?
C4 N4 Ru2 112.1(7) . . ?
C16 N4 Ru2 130.3(9) . . ?
C25 N5 C29 118.2(11) . . ?
C25 N5 Ru1 125.7(8) . . ?
C29 N5 Ru1 115.8(8) . . ?
C34 N6 C30 116.4(11) . . ?
C34 N6 Ru1 126.0(9) . . ?
C30 N6 Ru1 117.6(8) . . ?
C41 N7 C37 115.8(9) . . ?
C41 N7 Ru1 115.9(7) . . ?
C37 N7 Ru1 128.2(7) . . ?
C46 N8 C42 113.8(9) . . ?
C46 N8 Ru1 128.1(7) . . ?
C42 N8 Ru1 118.1(7) . . ?
C58 N9 C54 119.6(12) . . ?
C58 N9 Ru2 125.5(9) . . ?
C54 N9 Ru2 114.6(10) . . ?
C49 N10 C53 118.4(11) . . ?
C49 N10 Ru2 126.0(10) . . ?
C53 N10 Ru2 115.5(9) . . ?
C61 N11 C65 117.6(10) . . ?
C61 N11 Ru2 127.1(7) . . ?
C65 N11 Ru2 115.3(8) . . ?
N1 C1 C2 124.6(8) . . ?
N1 C1 C6 114.8(9) . . ?
C2 C1 C6 120.6(10) . . ?
C1 C2 C9 120.7(9) . . ?
C1 C2 C3 122.5(9) . . ?
C9 C2 C3 116.7(10) . . ?
N3 C3 C2 126.3(9) . . ?
N3 C3 C4 116.5(10) . . ?
C2 C3 C4 117.1(11) . . ?
N4 C4 C5 124.8(9) . . ?
N4 C4 C3 115.8(11) . . ?
C5 C4 C3 119.2(10) . . ?
C6 C5 C22 119.1(12) . . ?
C6 C5 C4 121.8(9) . . ?
C22 C5 C4 119.1(11) . . ?
N2 C6 C5 124.6(9) . . ?
N2 C6 C1 116.4(10) . . ?
C5 C6 C1 118.7(11) . . ?
C8 C7 N1 123.9(10) . . ?
C8 C7 H7 118.0 . . ?
N1 C7 H7 118.0 . . ?
C7 C8 C9 121.6(9) . . ?
C7 C8 H8 119.2 . . ?
C9 C8 H8 119.2 . . ?
C10 C9 C8 127.7(9) . . ?
C10 C9 C2 118.3(9) . . ?
C8 C9 C2 113.9(10) . . ?
C9 C10 C15 118.7(9) . . ?
C9 C10 C11 121.8(9) . . ?
C15 C10 C11 119.4(9) . . ?
C12 C11 C10 121.6(10) . . ?
C12 C11 H11 119.2 . . ?
C10 C11 H11 119.2 . . ?
C13 C12 C11 119.0(10) . . ?
C13 C12 H12 120.5 . . ?
C11 C12 H12 120.5 . . ?
C12 C13 C14 121.8(11) . . ?
C12 C13 H13 119.1 . . ?
C14 C13 H13 119.1 . . ?
C13 C14 C15 119.1(10) . . ?
C13 C14 H14 120.5 . . ?
C15 C14 H14 120.5 . . ?
N3 C15 C10 124.7(10) . . ?
N3 C15 C14 116.5(9) . . ?
C10 C15 C14 118.9(9) . . ?
C17 C16 N4 119.7(14) . . ?
C17 C16 C21 120.2(12) . . ?
N4 C16 C21 120.1(11) . . ?
C18 C17 C16 120.7(15) . . ?
C18 C17 H17 119.7 . . ?
C16 C17 H17 119.7 . . ?
C17 C18 C19 122.4(17) . . ?
C17 C18 H18 118.8 . . ?
C19 C18 H18 118.8 . . ?
C18 C19 C20 120.6(15) . . ?
C18 C19 H19 119.7 . . ?
C20 C19 H19 119.7 . . ?
C19 C20 C21 118.5(16) . . ?
C19 C20 H20 120.7 . . ?
C21 C20 H20 120.7 . . ?
C22 C21 C16 121.9(11) . . ?
C22 C21 C20 120.8(15) . . ?
C16 C21 C20 117.3(14) . . ?
C5 C22 C21 116.2(13) . . ?
C5 C22 C23 115.7(11) . . ?
C21 C22 C23 127.9(11) . . ?
C24 C23 C22 120.6(11) . . ?
C24 C23 H23 119.7 . . ?
C22 C23 H23 119.7 . . ?
N2 C24 C23 124.0(12) . . ?
N2 C24 H24 118.0 . . ?
C23 C24 H24 118.0 . . ?
N5 C25 C26 121.7(13) . . ?
N5 C25 H25 119.1 . . ?
C26 C25 H25 119.1 . . ?
C27 C26 C25 120.2(14) . . ?
C27 C26 H26 119.9 . . ?
C25 C26 H26 119.9 . . ?
C28 C27 C26 118.3(13) . . ?
C28 C27 C35 122.6(15) . . ?
C26 C27 C35 119.1(16) . . ?
C27 C28 C29 121.2(14) . . ?
C27 C28 H28 119.4 . . ?
C29 C28 H28 119.4 . . ?
N5 C29 C28 120.4(13) . . ?
N5 C29 C30 114.9(11) . . ?
C28 C29 C30 124.7(13) . . ?
N6 C30 C31 121.3(13) . . ?
N6 C30 C29 113.6(11) . . ?
C31 C30 C29 125.0(13) . . ?
C30 C31 C32 121.7(15) . . ?
C30 C31 H31 119.1 . . ?
C32 C31 H31 119.1 . . ?
C33 C32 C31 116.5(15) . . ?
C33 C32 C36 124.6(17) . . ?
C31 C32 C36 118.9(18) . . ?
C32 C33 C34 120.6(15) . . ?
C32 C33 H33 119.7 . . ?
C34 C33 H33 119.7 . . ?
N6 C34 C33 123.3(13) . . ?
N6 C34 H34 118.3 . . ?
C33 C34 H34 118.3 . . ?
C27 C35 H35A 109.5 . . ?
C27 C35 H35B 109.5 . . ?
H35A C35 H35B 109.5 . . ?
C27 C35 H35C 109.5 . . ?
H35A C35 H35C 109.5 . . ?
H35B C35 H35C 109.5 . . ?
C32 C36 H36A 109.5 . . ?
C32 C36 H36B 109.5 . . ?
H36A C36 H36B 109.5 . . ?
C32 C36 H36C 109.5 . . ?
H36A C36 H36C 109.5 . . ?
H36B C36 H36C 109.5 . . ?
N7 C37 C38 124.1(11) . . ?
N7 C37 H37 117.9 . . ?
C38 C37 H37 117.9 . . ?
C39 C38 C37 120.0(11) . . ?
C39 C38 H38 120.0 . . ?
C37 C38 H38 120.0 . . ?
C38 C39 C40 117.9(10) . . ?
C38 C39 C47 122.0(11) . . ?
C40 C39 C47 120.1(11) . . ?
C39 C40 C41 118.7(11) . . ?
C39 C40 H40 120.6 . . ?
C41 C40 H40 120.6 . . ?
N7 C41 C40 123.4(10) . . ?
N7 C41 C42 116.8(9) . . ?
C40 C41 C42 119.8(11) . . ?
C43 C42 N8 123.7(10) . . ?
C43 C42 C41 126.6(10) . . ?
N8 C42 C41 109.7(9) . . ?
C42 C43 C44 119.8(10) . . ?
C42 C43 H43 120.1 . . ?
C44 C43 H43 120.1 . . ?
C45 C44 C43 117.1(10) . . ?
C45 C44 C48 123.4(10) . . ?
C43 C44 C48 119.6(10) . . ?
C44 C45 C46 119.2(11) . . ?
C44 C45 H45 120.4 . . ?
C46 C45 H45 120.4 . . ?
N8 C46 C45 126.2(10) . . ?
N8 C46 H46 116.9 . . ?
C45 C46 H46 116.9 . . ?
C39 C47 H47A 109.5 . . ?
C39 C47 H47B 109.5 . . ?
H47A C47 H47B 109.5 . . ?
C39 C47 H47C 109.5 . . ?
H47A C47 H47C 109.5 . . ?
H47B C47 H47C 109.5 . . ?
C44 C48 H48A 109.5 . . ?
C44 C48 H48B 109.5 . . ?
H48A C48 H48B 109.5 . . ?
C44 C48 H48C 109.5 . . ?
H48A C48 H48C 109.5 . . ?
H48B C48 H48C 109.5 . . ?
N10 C49 C50 123.0(13) . . ?
N10 C49 H49 118.5 . . ?
C50 C49 H49 118.5 . . ?
C51 C50 C49 119.2(14) . . ?
C51 C50 H50 120.4 . . ?
C49 C50 H50 120.4 . . ?
C50 C51 C52 119.1(12) . . ?
C50 C51 C59 124.1(15) . . ?
C52 C51 C59 116.4(15) . . ?
C51 C52 C53 120.3(15) . . ?
C51 C52 H52 119.8 . . ?
C53 C52 H52 119.8 . . ?
N10 C53 C52 119.7(14) . . ?
N10 C53 C54 114.5(12) . . ?
C52 C53 C54 125.4(15) . . ?
C55 C54 N9 120.7(13) . . ?
C55 C54 C53 123.4(13) . . ?
N9 C54 C53 115.9(13) . . ?
C54 C55 C56 121.7(12) . . ?
C54 C55 H55 119.2 . . ?
C56 C55 H55 119.2 . . ?
C57 C56 C55 118.5(13) . . ?
C57 C56 C60 117.2(15) . . ?
C55 C56 C60 124.3(12) . . ?
C56 C57 C58 117.0(14) . . ?
C56 C57 H57 121.5 . . ?
C58 C57 H57 121.5 . . ?
N9 C58 C57 122.5(12) . . ?
N9 C58 H58 118.7 . . ?
C57 C58 H58 118.7 . . ?
C51 C59 H59A 109.5 . . ?
C51 C59 H59B 109.5 . . ?
H59A C59 H59B 109.5 . . ?
C51 C59 H59C 109.5 . . ?
H59A C59 H59C 109.5 . . ?
H59B C59 H59C 109.5 . . ?
C56 C60 H60A 109.5 . . ?
C56 C60 H60B 109.5 . . ?
H60A C60 H60B 109.5 . . ?
C56 C60 H60C 109.5 . . ?
H60A C60 H60C 109.5 . . ?
H60B C60 H60C 109.5 . . ?
N11 C61 C62 121.2(10) . . ?
N11 C61 H61 119.4 . . ?
C62 C61 H61 119.4 . . ?
C61 C62 C63 120.9(10) . . ?
C61 C62 H62 119.5 . . ?
C63 C62 H62 119.5 . . ?
C64 C63 C62 115.1(10) . . ?
C64 C63 C71 120.5(11) . . ?
C62 C63 C71 124.4(11) . . ?
C65 C64 C63 122.0(11) . . ?
C65 C64 H64 119.0 . . ?
C63 C64 H64 119.0 . . ?
N11 C65 C64 122.3(11) . . ?
N11 C65 C66' 112.5(9) . . ?
C64 C65 C66' 122.8(10) . . ?
N11 C65 C66 114.5(13) . . ?
C64 C65 C66 119.0(14) . . ?
C63 C71 H71A 109.5 . . ?
C63 C71 H71B 109.5 . . ?
H71A C71 H71B 109.5 . . ?
C63 C71 H71C 109.5 . . ?
H71A C71 H71C 109.5 . . ?
H71B C71 H71C 109.5 . . ?
N12 C66 C67 120.4(19) . . ?
N12 C66 C65 112.2(17) . . ?
C67 C66 C65 125.0(18) . . ?
C68 C67 C66 119(2) . . ?
C68 C67 H67 120.4 . . ?
C66 C67 H67 120.4 . . ?
C67 C68 C69 118.0(18) . . ?
C67 C68 C72 123.0(19) . . ?
C69 C68 C72 117.1(17) . . ?
C70 C69 C68 118.8(19) . . ?
C70 C69 H69 120.6 . . ?
C68 C69 H69 120.6 . . ?
C69 C70 N12 126(2) . . ?
C69 C70 H70 117.1 . . ?
N12 C70 H70 117.1 . . ?
C70 N12 C66 117.8(18) . . ?
C70 N12 Ru2 128.9(16) . . ?
C66 N12 Ru2 113.1(15) . . ?
N12' C66' C67' 124.7(17) . . ?
N12' C66' C65 111.8(15) . . ?
C67' C66' C65 122.1(16) . . ?
C68' C67' C66' 114(2) . . ?
C68' C67' H67' 122.9 . . ?
C66' C67' H67' 123.0 . . ?
C69' C68' C67' 122(2) . . ?
C69' C68' C72' 115(2) . . ?
C67' C68' C72' 120(2) . . ?
C70' C69' C68' 119.4(18) . . ?
C70' C69' H69' 120.4 . . ?
C68' C69' H69' 120.2 . . ?
C69' C70' N12' 123.6(17) . . ?
C69' C70' H70' 118.3 . . ?
N12' C70' H70' 118.1 . . ?
C70' N12' C66' 115.2(16) . . ?
C70' N12' Ru2 128.3(12) . . ?
C66' N12' Ru2 115.7(11) . . ?
C68' C72' H72D 110.3 . . ?
C68' C72' H72E 110.1 . . ?
H72D C72' H72E 108.2 . . ?
C68' C72' H72F 112.3 . . ?
H72D C72' H72F 108.2 . . ?
H72E C72' H72F 107.7 . . ?

loop_
_geom_bond_atom_site_label_1
_geom_bond_atom_site_label_2
_geom_bond_distance
_geom_bond_site_symmetry_2
_geom_bond_publ_flag
Ru1 N7 2.020(8) . ?
Ru1 N1 2.028(8) . ?
Ru1 N8 2.027(9) . ?
Ru1 N2 2.040(8) . ?
Ru1 N5 2.042(9) . ?
Ru1 N6 2.058(9) . ?
Ru2 N4 2.049(9) . ?
Ru2 N10 2.044(10) . ?
Ru2 N9 2.052(10) . ?
Ru2 N3 2.071(8) . ?
Ru2 N11 2.087(9) . ?
Ru2 N12 2.110(18) . ?
Ru2 N12' 2.103(16) . ?
P1 F5 1.512(8) . ?
P1 F6 1.535(8) . ?
P1 F2 1.542(8) . ?
P1 F3 1.555(8) . ?
P1 F1 1.571(7) . ?
P1 F4 1.572(8) . ?
P2 F8 1.508(8) . ?
P2 F11 1.540(7) . ?
P2 F10 1.544(7) . ?
P2 F7 1.547(8) . ?
P2 F12 1.573(9) . ?
P2 F9 1.637(9) . ?
P3 F15 1.492(11) . ?
P3 F17 1.508(10) . ?
P3 F18 1.553(11) . ?
P3 F13 1.565(8) . ?
P3 F14 1.610(8) . ?
P3 F16 1.616(11) . ?
P4 F23 1.515(13) . ?
P4 F19 1.522(10) . ?
P4 F21 1.522(10) . ?
P4 F24 1.576(11) . ?
P4 F20 1.565(10) . ?
P4 F22 1.614(13) . ?
N1 C1 1.340(12) . ?
N1 C7 1.379(11) . ?
N2 C24 1.346(12) . ?
N2 C6 1.350(13) . ?
N3 C3 1.312(12) . ?
N3 C15 1.391(12) . ?
N4 C4 1.314(13) . ?
N4 C16 1.419(14) . ?
N5 C25 1.329(14) . ?
N5 C29 1.387(14) . ?
N6 C34 1.309(14) . ?
N6 C30 1.352(14) . ?
N7 C41 1.354(12) . ?
N7 C37 1.367(13) . ?
N8 C46 1.320(13) . ?
N8 C42 1.398(12) . ?
N9 C58 1.303(15) . ?
N9 C54 1.367(13) . ?
N10 C49 1.316(15) . ?
N10 C53 1.377(15) . ?
N11 C61 1.344(12) . ?
N11 C65 1.365(14) . ?
C1 C2 1.380(13) . ?
C1 C6 1.463(12) . ?
C2 C9 1.432(13) . ?
C2 C3 1.443(14) . ?
C3 C4 1.467(13) . ?
C4 C5 1.451(15) . ?
C5 C6 1.388(15) . ?
C5 C22 1.410(13) . ?
C7 C8 1.367(13) . ?
C7 H7 0.9500 . ?
C8 C9 1.408(14) . ?
C8 H8 0.9500 . ?
C9 C10 1.397(13) . ?
C10 C15 1.406(13) . ?
C10 C11 1.413(13) . ?
C11 C12 1.389(14) . ?
C11 H11 0.9500 . ?
C12 C13 1.377(14) . ?
C12 H12 0.9500 . ?
C13 C14 1.409(14) . ?
C13 H13 0.9500 . ?
C14 C15 1.434(14) . ?
C14 H14 0.9500 . ?
C16 C17 1.376(16) . ?
C16 C21 1.424(18) . ?
C17 C18 1.340(18) . ?
C17 H17 0.9500 . ?
C18 C19 1.36(2) . ?
C18 H18 0.9500 . ?
C19 C20 1.38(2) . ?
C19 H19 0.9500 . ?
C20 C21 1.459(15) . ?
C20 H20 0.9500 . ?
C21 C22 1.422(17) . ?
C22 C23 1.421(16) . ?
C23 C24 1.367(16) . ?
C23 H23 0.9500 . ?
C24 H24 0.9500 . ?
C25 C26 1.393(16) . ?
C25 H25 0.9500 . ?
C26 C27 1.376(19) . ?
C26 H26 0.9500 . ?
C27 C28 1.349(18) . ?
C27 C35 1.546(18) . ?
C28 C29 1.385(16) . ?
C28 H28 0.9500 . ?
C29 C30 1.446(17) . ?
C30 C31 1.362(17) . ?
C31 C32 1.36(2) . ?
C31 H31 0.9500 . ?
C32 C33 1.33(2) . ?
C32 C36 1.58(2) . ?
C33 C34 1.380(16) . ?
C33 H33 0.9500 . ?
C34 H34 0.9500 . ?
C35 H35A 0.9800 . ?
C35 H35B 0.9800 . ?
C35 H35C 0.9800 . ?
C36 H36A 0.9800 . ?
C36 H36B 0.9800 . ?
C36 H36C 0.9800 . ?
C37 C38 1.389(14) . ?
C37 H37 0.9500 . ?
C38 C39 1.382(15) . ?
C38 H38 0.9500 . ?
C39 C40 1.406(15) . ?
C39 C47 1.516(14) . ?
C40 C41 1.424(14) . ?
C40 H40 0.9500 . ?
C41 C42 1.492(14) . ?
C42 C43 1.341(13) . ?
C43 C44 1.418(14) . ?
C43 H43 0.9500 . ?
C44 C45 1.361(13) . ?
C44 C48 1.529(13) . ?
C45 C46 1.376(14) . ?
C45 H45 0.9500 . ?
C46 H46 0.9500 . ?
C47 H47A 0.9800 . ?
C47 H47B 0.9800 . ?
C47 H47C 0.9800 . ?
C48 H48A 0.9800 . ?
C48 H48B 0.9800 . ?
C48 H48C 0.9800 . ?
C49 C50 1.418(15) . ?
C49 H49 0.9500 . ?
C50 C51 1.329(18) . ?
C50 H50 0.9500 . ?
C51 C52 1.39(2) . ?
C51 C59 1.554(15) . ?
C52 C53 1.400(16) . ?
C52 H52 0.9500 . ?
C53 C54 1.413(17) . ?
C54 C55 1.336(17) . ?
C55 C56 1.397(17) . ?
C55 H55 0.9500 . ?
C56 C57 1.373(16) . ?
C56 C60 1.485(17) . ?
C57 C58 1.442(17) . ?
C57 H57 0.9500 . ?
C58 H58 0.9500 . ?
C59 H59A 0.9800 . ?
C59 H59B 0.9800 . ?
C59 H59C 0.9800 . ?
C60 H60A 0.9800 . ?
C60 H60B 0.9800 . ?
C60 H60C 0.9800 . ?
C61 C62 1.392(13) . ?
C61 H61 0.9500 . ?
C62 C63 1.416(15) . ?
C62 H62 0.9500 . ?
C63 C64 1.376(15) . ?
C63 C71 1.488(14) . ?
C64 C65 1.357(15) . ?
C64 H64 0.9500 . ?
C65 C66' 1.511(19) . ?
C65 C66 1.54(2) . ?
C71 H71A 0.9800 . ?
C71 H71B 0.9800 . ?
C71 H71C 0.9800 . ?
C66 N12 1.40(3) . ?
C66 C67 1.42(3) . ?
C67 C68 1.41(3) . ?
C67 H67 0.9500 . ?
C68 C69 1.43(3) . ?
C68 C72 1.71(3) . ?
C69 C70 1.34(3) . ?
C69 H69 0.9500 . ?
C70 N12 1.34(3) . ?
C70 H70 0.9500 . ?
C72 H72A 0.9800 . ?
C72 H72B 0.9800 . ?
C72 H72C 0.9800 . ?
C66' N12' 1.40(2) . ?
C66' C67' 1.41(3) . ?
C67' C68' 1.40(3) . ?
C67' H67' 0.9500 . ?
C68' C69' 1.40(3) . ?
C68' C72' 1.63(3) . ?
C69' C70' 1.33(2) . ?
C69' H69' 0.9500 . ?
C70' N12' 1.39(2) . ?
C70' H70' 0.9500 . ?
C72' H72D 0.9945 . ?
C72' H72E 0.9942 . ?
C72' H72F 0.9975 . ?
